data_1567467
loop_
_publ_author_name
'Sato, Hiroki'
'Suizu, Rie'
'Kato, Tomoki'
'Yagi, Akiko'
'Segawa, Yasutomo'
'Awaga, Kunio'
'Itami, Kenichiro'

_publ_section_title
;
 N-doped nonalternant aromatic belt via a six-fold annulative double
 N-arylation
;
_journal_name_full 'Chemical Science'
_journal_paper_doi 10.1039/D2SC02647C
_journal_year 2022
_chemical_formula_moiety 'B C24 F20, C45 H32.5 N3 O3, 2(C0.5 H Cl), 1.5(C6 H14)'
_chemical_formula_sum 'C79 H55.5 B Cl2 F20 N3 O3'
_chemical_formula_weight 1556.47
_space_group_crystal_system monoclinic
_space_group_IT_number 15
_space_group_name_Hall '-I 2ya'
_space_group_name_H-M_alt 'I 1 2/a 1'
_atom_sites_solution_hydrogens geom
_atom_sites_solution_primary dual
_audit_block_doi 10.5517/ccdc.csd.cc29lntd
_audit_creation_date 2021-09-29
_audit_creation_method
;
Olex2 1.3
(compiled 2020.11.12 svn.r5f609507 for OlexSys, GUI svn.r6403)
;
_audit_update_record
;
2022-01-07 deposited with the CCDC.	2022-07-15 downloaded from the CCDC.
;
_cell_angle_alpha 90
_cell_angle_beta 96.618(4)
_cell_angle_gamma 90
_cell_formula_units_Z 8
_cell_length_a 32.5289(11)
_cell_length_b 13.8777(4)
_cell_length_c 32.5269(15)
_cell_measurement_reflns_used 13731
_cell_measurement_temperature 123(2)
_cell_measurement_theta_max 30.4500
_cell_measurement_theta_min 2.5960
_cell_volume 14585.7(9)
_computing_cell_refinement 'CrysAlisPro 1.171.41.93a (Rigaku OD, 2020)'
_computing_data_collection 'CrysAlisPro 1.171.41.93a (Rigaku OD, 2020)'
_computing_data_reduction 'CrysAlisPro 1.171.41.93a (Rigaku OD, 2020)'
_computing_molecular_graphics 'Olex2 1.3 (Dolomanov et al., 2009)'
_computing_publication_material 'Olex2 1.3 (Dolomanov et al., 2009)'
_computing_structure_refinement 'SHELXL 2018/3 (Sheldrick, 2015)'
_computing_structure_solution 'SHELXT 2018/2 (Sheldrick, 2018)'
_diffrn_ambient_temperature 123(2)
_diffrn_detector 'CCD plate'
_diffrn_measured_fraction_theta_full 0.999
_diffrn_measured_fraction_theta_max 0.921
_diffrn_measurement_details
;
List of Runs (angles in degrees, time in seconds):

  # Type    Start    End  Width  t~exp~   \w     \q     \k     \f   Frames
#--------------------------------------------------------------------------
  1  \w   -110.00  70.00   0.30   48.00    --  -20.00  45.00   0.00  600
  2  \w   -110.00  70.00   0.30   48.00    --  -20.00  45.00  90.00  600
;
_diffrn_measurement_device 'abstract diffractometer'
_diffrn_measurement_device_type 'dtrek-CrysAlisPro-abstract goniometer imported rigaku-d*trek images'
_diffrn_measurement_method '\w scans'
_diffrn_orient_matrix_type 'CrysAlisPro convention (1999,Acta A55,543-557)'
_diffrn_orient_matrix_UB_11 -0.0006505000
_diffrn_orient_matrix_UB_12 -0.0470099000
_diffrn_orient_matrix_UB_13 0.0084445000
_diffrn_orient_matrix_UB_21 0.0218678000
_diffrn_orient_matrix_UB_22 -0.0029850000
_diffrn_orient_matrix_UB_23 0.0011870000
_diffrn_orient_matrix_UB_31 0.0017569000
_diffrn_orient_matrix_UB_32 0.0198053000
_diffrn_orient_matrix_UB_33 0.0202419000
_diffrn_radiation_monochromator graphite
_diffrn_radiation_probe x-ray
_diffrn_radiation_type 'Mo K\a'
_diffrn_radiation_wavelength 0.71073
_diffrn_reflns_av_R_equivalents 0.0908
_diffrn_reflns_av_unetI/netI 0.1586
_diffrn_reflns_Laue_measured_fraction_full 0.999
_diffrn_reflns_Laue_measured_fraction_max 0.921
_diffrn_reflns_limit_h_max 45
_diffrn_reflns_limit_h_min -45
_diffrn_reflns_limit_k_max 16
_diffrn_reflns_limit_k_min -19
_diffrn_reflns_limit_l_max 46
_diffrn_reflns_limit_l_min -47
_diffrn_reflns_number 68811
_diffrn_reflns_point_group_measured_fraction_full 0.999
_diffrn_reflns_point_group_measured_fraction_max 0.921
_diffrn_reflns_theta_full 25.000
_diffrn_reflns_theta_max 31.260
_diffrn_reflns_theta_min 2.394
_diffrn_source 'fine-focus sealed X-ray tube'
_diffrn_source_type 'Enhance (Mo) X-ray Source'
_exptl_absorpt_coefficient_mu 0.192
_exptl_absorpt_correction_T_max 1.00000
_exptl_absorpt_correction_T_min 0.77327
_exptl_absorpt_correction_type multi-scan
_exptl_absorpt_process_details
;
CrysAlisPro 1.171.41.93a (Rigaku Oxford Diffraction, 2020)
Empirical absorption correction using spherical harmonics,
implemented in SCALE3 ABSPACK scaling algorithm.
;
_exptl_crystal_colour black
_exptl_crystal_colour_primary black
_exptl_crystal_density_diffrn 1.418
_exptl_crystal_description needle
_exptl_crystal_F_000 6348
_exptl_crystal_size_max 0.15
_exptl_crystal_size_mid 0.1
_exptl_crystal_size_min 0.05
_refine_diff_density_max 0.961
_refine_diff_density_min -1.030
_refine_diff_density_rms 0.105
_refine_ls_extinction_method none
_refine_ls_goodness_of_fit_ref 1.021
_refine_ls_hydrogen_treatment constr
_refine_ls_matrix_type full
_refine_ls_number_parameters 1017
_refine_ls_number_reflns 21919
_refine_ls_number_restraints 152
_refine_ls_restrained_S_all 1.025
_refine_ls_R_factor_all 0.2728
_refine_ls_R_factor_gt 0.1162
_refine_ls_shift/su_max 0.000
_refine_ls_shift/su_mean 0.000
_refine_ls_structure_factor_coef Fsqd
_refine_ls_weighting_details 'w=1/[\s^2^(Fo^2^)+(0.1966P)^2^] where P=(Fo^2^+2Fc^2^)/3'
_refine_ls_weighting_scheme calc
_refine_ls_wR_factor_gt 0.3059
_refine_ls_wR_factor_ref 0.3935
_reflns_Friedel_coverage 0.000
_reflns_number_gt 7841
_reflns_number_total 21919
_reflns_threshold_expression 'I > 2\s(I)'
_cod_data_source_file d2sc02647c2.cif
_cod_data_source_block 2dication
_cod_original_formula_sum 'C79 H55.50 B Cl2 F20 N3 O3'
_cod_database_code 1567467
_shelx_shelxl_version_number 2018/3
_chemical_oxdiff_formula 'C163 H124 B2 Cl2 F40 N6 O6'
_shelx_space_group_comment
;
The symmetry employed for this shelxl refinement is uniquely defined
by the following loop, which should always be used as a source of
symmetry information in preference to the above space-group names.
They are only intended as comments.
;
_reflns_odcompleteness_completeness 99.88
_reflns_odcompleteness_iscentric 1
_reflns_odcompleteness_theta 26.32
_olex2_refinement_description
;
1. Fixed Uiso
 At 1.2 times of:
  All C(H) groups, All C(H,H) groups
 At 1.5 times of:
  All C(H,H,H) groups
2. Restrained distances
 C83-C82 = C82-C81 = C81-C80 = C79-C80 = C79-C78
 1.56 with sigma of 0.01
 Cl3-C71 = Cl2-C71
 1.76 with sigma of 0.01
 C80-C78
 2.56 with sigma of 0.03
 Cl3-Cl2
 2.87 with sigma of 0.02
 C81-C79
 2.56 with sigma of 0.03
 C83-C81
 2.56 with sigma of 0.03
 C82-C80
 2.56 with sigma of 0.03
 C75-C76 = C75-C74 = C72-C73
 1.56 with sigma of 0.01
 C74-C72
 2.56 with sigma of 0.02
 C76-C77
 1.56 with sigma of 0.01
 C77-C75
 2.56 with sigma of 0.02
 C76-C74
 2.56 with sigma of 0.02
 C75-C73
 2.56 with sigma of 0.02
3. Uiso/Uaniso restraints and constraints
Uanis(C71) \\sim Ueq: with sigma of 0.02 and sigma for terminal atoms of 0.02
Uanis(C78) \\sim Ueq, Uanis(C79) \\sim Ueq, Uanis(C80) \\sim Ueq, Uanis(C81)
\\sim Ueq, Uanis(C82) \\sim Ueq, Uanis(C83) \\sim Ueq, Uanis(C76) \\sim Ueq,
Uanis(C75) \\sim Ueq, Uanis(C74) \\sim Ueq, Uanis(C73) \\sim Ueq, Uanis(C72)
\\sim Ueq, Uanis(C77) \\sim Ueq: with sigma of 0.02 and sigma for terminal
atoms of 0.02
4. Rigid body (RIGU) restrains
 C78, C79, C80, C81, C82, C83, C76, C75, C74, C73, C72, C77
 with sigma for 1-2 distances of 0.004 and sigma for 1-3 distances of 0.004
5. Others
 Fixed Sof: H23(0.5) H70A(0.5) H70B(0.5) C78(0.5) H78A(0.5) H78B(0.5)
 H78C(0.5) C79(0.5) H79A(0.5) H79B(0.5) C80(0.5) H80A(0.5) H80B(0.5) C81(0.5)
 H81A(0.5) H81B(0.5) C82(0.5) H82A(0.5) H82B(0.5) C83(0.5) H83A(0.5) H83B(0.5)
 H83C(0.5) Cl2(0.5) Cl3(0.5) C71(0.5) H71A(0.5) H71B(0.5)
6.a Secondary CH2 refined with riding coordinates:
 C70(H70A,H70B), C79(H79A,H79B), C80(H80A,H80B), C81(H81A,H81B), C82(H82A,
 H82B), C76(H76A,H76B), C75(H75A,H75B), C74(H74A,H74B), C73(H73A,H73B),
 C71(H71A,H71B)
6.b Me refined with riding coordinates:
 C78(H78A,H78B,H78C), C83(H83A,H83B,H83C), C72(H72A,H72B,H72C), C77(H77A,H77B,
 H77C)
6.c Aromatic/amide H refined with riding coordinates:
 C15(H15), C12(H12), C4(H4), C7(H7), C8(H8), C23(H23), C20(H20), C9(H9),
 C16(H16), C17(H17), C37(H37), C33(H33), C34(H34), C29(H29), C30(H30), C36(H36),
  C26(H26), C27(H27), C40(H40), C1(H1), C24(H24), C44(H44), C43(H43), C41(H41)
6.d Idealised Me refined as rotating group:
 C31(H31A,H31B,H31C), C38(H38A,H38B,H38C), C45(H45A,H45B,H45C)
;
_olex2_submission_special_instructions 'No special instructions were received'
_oxdiff_exptl_absorpt_empirical_details
;
Empirical correction (ABSPACK) includes:
- Absorption correction using spherical harmonics
- Frame scaling
;
_oxdiff_exptl_absorpt_empirical_full_max 1.218
_oxdiff_exptl_absorpt_empirical_full_min 0.846

loop_
_space_group_symop_operation_xyz
'x, y, z'
'-x+1/2, y, -z'
'x+1/2, y+1/2, z+1/2'
'-x+1, y+1/2, -z+1/2'
'-x, -y, -z'
'x-1/2, -y, z'
'-x+1/2, -y+1/2, -z+1/2'
'x, -y+1/2, z+1/2'

loop_
_atom_site_label
_atom_site_type_symbol
_atom_site_fract_x
_atom_site_fract_y
_atom_site_fract_z
_atom_site_U_iso_or_equiv
_atom_site_adp_type
_atom_site_occupancy
_atom_site_site_symmetry_order
_atom_site_calc_flag
_atom_site_refinement_flags_posn
_atom_site_refinement_flags_adp
_atom_site_refinement_flags_occupancy
_atom_site_disorder_assembly
_atom_site_disorder_group
F11 F 0.54033(9) 0.7535(2) 0.51677(10) 0.0534(8) Uani 1 1 d . . . . .
F5 F 0.59717(9) 0.6451(2) 0.56687(10) 0.0505(8) Uani 1 1 d . . . . .
F2 F 0.63794(9) 1.0163(2) 0.60278(10) 0.0519(8) Uani 1 1 d . . . . .
F20 F 0.49023(10) 0.7410(2) 0.68914(10) 0.0565(8) Uani 1 1 d . . . . .
F6 F 0.57400(10) 0.8004(2) 0.69154(10) 0.0565(8) Uani 1 1 d . . . . .
F1 F 0.57113(9) 0.9454(2) 0.62841(10) 0.0523(8) Uani 1 1 d . . . . .
F16 F 0.50697(10) 0.9060(2) 0.56471(10) 0.0563(9) Uani 1 1 d . . . . .
F4 F 0.66455(9) 0.7182(2) 0.54050(10) 0.0547(8) Uani 1 1 d . . . . .
F3 F 0.68652(9) 0.9057(2) 0.55803(10) 0.0560(9) Uani 1 1 d . . . . .
F15 F 0.46896(10) 0.6097(2) 0.61992(10) 0.0569(9) Uani 1 1 d . . . . .
F10 F 0.54720(11) 0.5183(2) 0.61041(11) 0.0615(9) Uani 1 1 d . . . . .
F12 F 0.49391(11) 0.6573(3) 0.45953(11) 0.0709(10) Uani 1 1 d . . . . .
F19 F 0.43894(11) 0.8772(3) 0.70822(12) 0.0715(11) Uani 1 1 d . . . . .
O1 O 0.61471(12) 0.8263(2) 0.41994(12) 0.0499(9) Uani 1 1 d . . . . .
F7 F 0.61099(11) 0.6946(3) 0.75249(12) 0.0711(10) Uani 1 1 d . . . . .
F17 F 0.45623(12) 1.0424(3) 0.58534(14) 0.0801(12) Uani 1 1 d . . . . .
O2 O 0.71376(12) 0.9747(2) 0.10989(13) 0.0549(10) Uani 1 1 d . . . . .
F13 F 0.43339(13) 0.5357(3) 0.48034(12) 0.0853(13) Uani 1 1 d . . . . .
F18 F 0.42062(11) 1.0299(3) 0.65717(14) 0.0816(12) Uani 1 1 d . . . . .
F8 F 0.61820(12) 0.4997(3) 0.74339(13) 0.0803(12) Uani 1 1 d . . . . .
N2 N 0.71328(12) 0.5929(3) 0.16519(13) 0.0375(10) Uani 1 1 d . . . . .
F14 F 0.42184(13) 0.5154(3) 0.56115(13) 0.0847(13) Uani 1 1 d . . . . .
F9 F 0.58671(12) 0.4161(2) 0.67130(13) 0.0792(12) Uani 1 1 d . . . . .
N3 N 0.84269(13) 0.3495(3) 0.12648(13) 0.0401(10) Uani 1 1 d . . . . .
N1 N 0.66201(13) 0.5368(3) 0.32253(14) 0.0437(11) Uani 1 1 d . . . . .
O3 O 0.90778(14) 0.4351(3) -0.02049(13) 0.0694(13) Uani 1 1 d . . . . .
C6 C 0.70135(15) 0.5774(3) 0.20563(16) 0.0364(11) Uani 1 1 d . . . . .
C5 C 0.72711(16) 0.6030(3) 0.24050(17) 0.0404(13) Uani 1 1 d . . . . .
C3 C 0.67451(17) 0.5521(3) 0.28201(18) 0.0444(14) Uani 1 1 d . . . . .
C14 C 0.80877(15) 0.4073(3) 0.13726(16) 0.0372(12) Uani 1 1 d . . . . .
C15 C 0.81709(16) 0.4770(3) 0.16658(17) 0.0395(12) Uani 1 1 d . . . . .
H15 H 0.844033 0.484579 0.179216 0.047 Uiso 1 1 calc R U . . .
C12 C 0.73775(15) 0.4570(3) 0.12742(16) 0.0366(11) Uani 1 1 d . . . . .
H12 H 0.711179 0.451902 0.113592 0.044 Uiso 1 1 calc R U . . .
C19 C 0.83994(16) 0.2507(3) 0.14004(16) 0.0382(12) Uani 1 1 d . . . . .
C2 C 0.64904(16) 0.5208(3) 0.24751(17) 0.0394(12) Uani 1 1 d . . . . .
C4 C 0.71302(16) 0.5931(3) 0.27938(17) 0.0416(12) Uani 1 1 d . . . . .
H4 H 0.729288 0.613708 0.303144 0.050 Uiso 1 1 calc R U . . .
C11 C 0.74663(15) 0.5272(3) 0.15705(16) 0.0377(12) Uani 1 1 d . . . . .
C13 C 0.76899(17) 0.3927(3) 0.11804(16) 0.0413(12) Uani 1 1 d . . . . .
C7 C 0.66232(15) 0.5372(3) 0.20866(17) 0.0388(12) Uani 1 1 d . . . . .
H7 H 0.645140 0.521349 0.184763 0.047 Uiso 1 1 calc R U . . .
C8 C 0.77021(16) 0.6360(3) 0.23918(17) 0.0404(12) Uani 1 1 d . . . . .
H8 H 0.780661 0.680979 0.258850 0.049 Uiso 1 1 calc R U . . .
C23 C 0.80839(17) 0.0932(3) 0.13400(17) 0.0424(13) Uani 1 1 d . . . . .
H23 H 0.788754 0.050393 0.121543 0.051 Uiso 0.5 1 calc R U P . .
C10 C 0.78574(16) 0.5377(3) 0.17807(16) 0.0394(12) Uani 1 1 d . . . . .
C20 C 0.86833(16) 0.2176(4) 0.17085(17) 0.0432(13) Uani 1 1 d . . . . .
H20 H 0.888611 0.259687 0.182657 0.052 Uiso 1 1 calc R U . . .
C18 C 0.80850(16) 0.1916(3) 0.12173(16) 0.0413(13) Uani 1 1 d . . . . .
C25 C 0.65109(16) 0.6086(3) 0.34742(17) 0.0418(12) Uani 1 1 d . . . . .
C21 C 0.86819(16) 0.1232(4) 0.18538(17) 0.0415(13) Uani 1 1 d . . . . .
C58 C 0.50867(16) 0.6845(4) 0.57220(17) 0.0434(13) Uani 1 1 d . . . . .
C32 C 0.71412(15) 0.6903(3) 0.15200(16) 0.0378(12) Uani 1 1 d . . . . .
C9 C 0.79531(16) 0.6062(3) 0.21194(16) 0.0397(12) Uani 1 1 d . . . . .
H9 H 0.821866 0.632017 0.214896 0.048 Uiso 1 1 calc R U . . .
C39 C 0.85737(15) 0.3658(3) 0.08777(17) 0.0407(12) Uani 1 1 d . . . . .
C16 C 0.75771(18) 0.3141(4) 0.08990(18) 0.0474(13) Uani 1 1 d . . . . .
H16 H 0.736688 0.326030 0.068623 0.057 Uiso 1 1 calc R U . . .
C22 C 0.83838(17) 0.0629(3) 0.16503(17) 0.0432(13) Uani 1 1 d . . . . .
C53 C 0.57496(17) 0.7050(4) 0.68537(19) 0.0495(14) Uani 1 1 d . . . . .
C17 C 0.77450(17) 0.2250(4) 0.09125(18) 0.0474(14) Uani 1 1 d . . . . .
H17 H 0.763690 0.181067 0.071271 0.057 Uiso 1 1 calc R U . . .
C37 C 0.74222(15) 0.7232(3) 0.12595(16) 0.0393(12) Uani 1 1 d . . . . .
H37 H 0.761973 0.681100 0.117729 0.047 Uiso 1 1 calc R U . . .
C33 C 0.68467(15) 0.7545(3) 0.16320(16) 0.0397(12) Uani 1 1 d . . . . .
H33 H 0.665457 0.733602 0.180322 0.048 Uiso 1 1 calc R U . . .
C34 C 0.68325(16) 0.8495(3) 0.14940(17) 0.0425(12) Uani 1 1 d . . . . .
H34 H 0.663172 0.891349 0.157112 0.051 Uiso 1 1 calc R U . . .
C63 C 0.47715(17) 0.6224(4) 0.58053(18) 0.0463(13) Uani 1 1 d . . . . .
C52 C 0.55649(16) 0.6670(4) 0.64839(19) 0.0468(14) Uani 1 1 d . . . . .
C29 C 0.64130(17) 0.7754(4) 0.36092(18) 0.0473(14) Uani 1 1 d . . . . .
H29 H 0.643221 0.839656 0.353179 0.057 Uiso 1 1 calc R U . . .
C28 C 0.62606(16) 0.7533(4) 0.39817(17) 0.0432(12) Uani 1 1 d . . . . .
C35 C 0.71192(17) 0.8812(3) 0.12410(17) 0.0431(13) Uani 1 1 d . . . . .
C30 C 0.65330(16) 0.7061(3) 0.33588(17) 0.0442(13) Uani 1 1 d . . . . .
H30 H 0.663015 0.722597 0.311023 0.053 Uiso 1 1 calc R U . . .
C50 C 0.64108(15) 0.7756(4) 0.56255(16) 0.0424(12) Uani 1 1 d . . . . .
C48 C 0.62798(16) 0.9241(4) 0.59299(17) 0.0437(13) Uani 1 1 d . . . . .
C46 C 0.57877(15) 0.7912(3) 0.59745(17) 0.0397(12) Uani 1 1 d . . . . .
C36 C 0.74117(16) 0.8180(3) 0.11205(17) 0.0448(13) Uani 1 1 d . . . . .
H36 H 0.760126 0.838864 0.094652 0.054 Uiso 1 1 calc R U . . .
C59 C 0.51212(16) 0.6934(4) 0.53056(19) 0.0480(14) Uani 1 1 d . . . . .
C47 C 0.59224(15) 0.8845(4) 0.60575(17) 0.0407(12) Uani 1 1 d . . . . .
C64 C 0.50354(16) 0.8176(4) 0.62616(17) 0.0445(13) Uani 1 1 d . . . . .
C69 C 0.48363(17) 0.8141(4) 0.66155(19) 0.0504(14) Uani 1 1 d . . . . .
C49 C 0.65204(15) 0.8688(4) 0.57062(17) 0.0425(13) Uani 1 1 d . . . . .
C57 C 0.56195(17) 0.5670(4) 0.6455(2) 0.0527(15) Uani 1 1 d . . . . .
C65 C 0.49182(16) 0.8956(4) 0.60158(18) 0.0472(13) Uani 1 1 d . . . . .
C26 C 0.63577(19) 0.5857(4) 0.38551(18) 0.0531(15) Uani 1 1 d . . . . .
H26 H 0.633868 0.521520 0.393341 0.064 Uiso 1 1 calc R U . . .
C51 C 0.60571(16) 0.7386(4) 0.57630(18) 0.0462(13) Uani 1 1 d . . . . .
C27 C 0.62387(19) 0.6563(4) 0.41061(19) 0.0550(16) Uani 1 1 d . . . . .
H27 H 0.614403 0.640795 0.435692 0.066 Uiso 1 1 calc R U . . .
C54 C 0.59531(17) 0.6508(5) 0.71719(19) 0.0530(15) Uani 1 1 d . . . . .
C62 C 0.45205(18) 0.5743(4) 0.5501(2) 0.0570(16) Uani 1 1 d . . . . .
C60 C 0.48817(18) 0.6447(4) 0.49946(18) 0.0494(14) Uani 1 1 d . . . . .
C40 C 0.88785(16) 0.3071(4) 0.07493(17) 0.0448(13) Uani 1 1 d . . . . .
H40 H 0.896933 0.253985 0.090865 0.054 Uiso 1 1 calc R U . . .
C1 C 0.61020(17) 0.4709(4) 0.25034(19) 0.0492(14) Uani 1 1 d . . . . .
H1 H 0.588464 0.483861 0.229927 0.059 Uiso 1 1 calc R U . . .
C24 C 0.89699(17) 0.0927(4) 0.21981(18) 0.0511(15) Uani 1 1 d . . . . .
H24 H 0.923339 0.119547 0.221744 0.061 Uiso 1 1 calc R U . . .
C68 C 0.45650(17) 0.8849(4) 0.6727(2) 0.0537(15) Uani 1 1 d . . . . .
C44 C 0.84387(18) 0.4429(4) 0.06307(18) 0.0533(15) Uani 1 1 d . . . . .
H44 H 0.823017 0.482479 0.070808 0.064 Uiso 1 1 calc R U . . .
C42 C 0.89205(18) 0.4065(4) 0.01477(18) 0.0526(14) Uani 1 1 d . . . . .
C31 C 0.5953(2) 0.8069(4) 0.45667(19) 0.0607(16) Uani 1 1 d . . . . .
H31A H 0.571007 0.768484 0.449612 0.091 Uiso 1 1 calc R U . . .
H31B H 0.587786 0.866591 0.468664 0.091 Uiso 1 1 calc R U . . .
H31C H 0.614330 0.772625 0.476230 0.091 Uiso 1 1 calc R U . . .
C55 C 0.59884(19) 0.5521(5) 0.7123(2) 0.0583(16) Uani 1 1 d . . . . .
C66 C 0.46474(18) 0.9678(4) 0.6104(2) 0.0583(16) Uani 1 1 d . . . . .
C56 C 0.58262(19) 0.5115(4) 0.6771(2) 0.0551(15) Uani 1 1 d . . . . .
C43 C 0.86095(19) 0.4620(4) 0.02695(19) 0.0594(17) Uani 1 1 d . . . . .
H43 H 0.851043 0.513733 0.010561 0.071 Uiso 1 1 calc R U . . .
C61 C 0.4575(2) 0.5835(4) 0.5092(2) 0.0606(16) Uani 1 1 d . . . . .
C41 C 0.90530(18) 0.3264(4) 0.03826(18) 0.0521(15) Uani 1 1 d . . . . .
H41 H 0.925525 0.286008 0.029796 0.063 Uiso 1 1 calc R U . . .
C67 C 0.44715(18) 0.9600(5) 0.6474(2) 0.0631(18) Uani 1 1 d . . . . .
C38 C 0.6827(3) 1.0387(4) 0.1202(3) 0.085(2) Uani 1 1 d . . . . .
H38A H 0.656066 1.015847 0.108346 0.128 Uiso 1 1 calc R U . . .
H38B H 0.687540 1.101623 0.109518 0.128 Uiso 1 1 calc R U . . .
H38C H 0.683341 1.041997 0.149756 0.128 Uiso 1 1 calc R U . . .
B02O B 0.53648(18) 0.7392(4) 0.61133(19) 0.0403(14) Uani 1 1 d . . . . .
C45 C 0.9409(3) 0.3830(6) -0.0331(3) 0.100(3) Uani 1 1 d . . . . .
H45A H 0.946361 0.404750 -0.059964 0.150 Uiso 1 1 calc R U . . .
H45B H 0.934058 0.315656 -0.034390 0.150 Uiso 1 1 calc R U . . .
H45C H 0.965059 0.392657 -0.013637 0.150 Uiso 1 1 calc R U . . .
Cl1 Cl 0.71406(7) 0.83863(18) 0.46801(7) 0.1015(7) Uani 1 1 d . . . . .
C70 C 0.750000 0.7755(9) 0.500000 0.085(3) Uani 1 2 d S T P . .
H70A H 0.764850 0.733923 0.482799 0.102 Uiso 0.5 1 calc R U P . .
H70B H 0.735149 0.733926 0.517202 0.102 Uiso 0.5 1 calc R U P . .
C78 C 0.6654(7) 0.2715(15) 0.1873(8) 0.150(8) Uani 0.5 1 d D U P A -1
H78A H 0.635748 0.269607 0.185015 0.225 Uiso 0.5 1 calc R U P A -1
H78B H 0.674543 0.337292 0.187552 0.225 Uiso 0.5 1 calc R U P A -1
H78C H 0.674807 0.238532 0.164186 0.225 Uiso 0.5 1 calc R U P A -1
C79 C 0.6835(10) 0.221(3) 0.2281(9) 0.237(13) Uani 0.5 1 d D U P A -1
H79A H 0.675029 0.154404 0.228475 0.284 Uiso 0.5 1 calc R U P A -1
H79B H 0.674763 0.253928 0.252021 0.284 Uiso 0.5 1 calc R U P A -1
C80 C 0.7314(9) 0.230(3) 0.2274(13) 0.284(15) Uani 0.5 1 d D U P A -1
H80A H 0.745760 0.183248 0.245948 0.341 Uiso 0.5 1 calc R U P A -1
H80B H 0.738582 0.218851 0.199691 0.341 Uiso 0.5 1 calc R U P A -1
C81 C 0.7437(12) 0.334(2) 0.2417(15) 0.306(17) Uani 0.5 1 d D U P A -1
H81A H 0.719945 0.366183 0.251032 0.368 Uiso 0.5 1 calc R U P A -1
H81B H 0.752163 0.370176 0.218629 0.368 Uiso 0.5 1 calc R U P A -1
C82 C 0.7798(16) 0.331(3) 0.2777(15) 0.305(18) Uani 0.5 1 d D U P A -1
H82A H 0.803178 0.367074 0.269466 0.366 Uiso 0.5 1 calc R U P A -1
H82B H 0.771013 0.362742 0.301812 0.366 Uiso 0.5 1 calc R U P A -1
C83 C 0.7939(13) 0.227(3) 0.2894(13) 0.264(18) Uani 0.5 1 d D U P A -1
H83A H 0.816076 0.228547 0.311512 0.395 Uiso 0.5 1 calc R U P A -1
H83B H 0.771018 0.191404 0.298060 0.395 Uiso 0.5 1 calc R U P A -1
H83C H 0.803174 0.195734 0.265723 0.395 Uiso 0.5 1 calc R U P A -1
C76 C 0.4712(7) 0.8375(14) 0.3299(8) 0.338(12) Uani 1 1 d D U . B -1
H76A H 0.463678 0.844964 0.300353 0.405 Uiso 1 1 calc R U . B -1
H76B H 0.481357 0.898952 0.341135 0.405 Uiso 1 1 calc R U . B -1
C75 C 0.5052(6) 0.7598(12) 0.3383(5) 0.266(8) Uani 1 1 d D U . B -1
H75A H 0.496268 0.712434 0.357323 0.320 Uiso 1 1 calc R U . B -1
H75B H 0.530238 0.789714 0.351420 0.320 Uiso 1 1 calc R U . B -1
C74 C 0.5150(7) 0.7074(14) 0.2980(6) 0.292(9) Uani 1 1 d D U . B -1
H74A H 0.538049 0.737889 0.286644 0.350 Uiso 1 1 calc R U . B -1
H74B H 0.491097 0.707757 0.277167 0.350 Uiso 1 1 calc R U . B -1
C73 C 0.5270(6) 0.5951(14) 0.3137(6) 0.250(8) Uani 1 1 d D U . B -1
H73A H 0.556787 0.585916 0.316798 0.300 Uiso 1 1 calc R U . B -1
H73B H 0.516953 0.582358 0.340118 0.300 Uiso 1 1 calc R U . B -1
C72 C 0.5059(5) 0.5271(11) 0.2800(5) 0.207(6) Uani 1 1 d D U . B -1
H72A H 0.511964 0.461375 0.287661 0.311 Uiso 1 1 calc R U . B -1
H72B H 0.476520 0.537071 0.277243 0.311 Uiso 1 1 calc R U . B -1
H72C H 0.516147 0.540610 0.254044 0.311 Uiso 1 1 calc R U . B -1
C77 C 0.4326(7) 0.805(2) 0.3511(9) 0.363(14) Uani 1 1 d D U . B -1
H77A H 0.411153 0.852314 0.346287 0.545 Uiso 1 1 calc R U . B -1
H77B H 0.422735 0.744181 0.339746 0.545 Uiso 1 1 calc R U . B -1
H77C H 0.440349 0.797969 0.380378 0.545 Uiso 1 1 calc R U . B -1
Cl2 Cl 0.7073(3) 0.5232(5) 0.4753(3) 0.218(5) Uani 0.5 1 d D . P C -1
Cl3 Cl 0.6727(3) 0.3582(5) 0.5064(2) 0.170(3) Uani 0.5 1 d D . P C -1
C71 C 0.6700(5) 0.4810(8) 0.5042(5) 0.120(7) Uani 0.5 1 d D U P C -1
H71A H 0.674515 0.507584 0.531983 0.144 Uiso 0.5 1 calc R U P C -1
H71B H 0.642844 0.500881 0.491745 0.144 Uiso 0.5 1 calc R U P C -1

loop_
_atom_site_aniso_label
_atom_site_aniso_U_11
_atom_site_aniso_U_22
_atom_site_aniso_U_33
_atom_site_aniso_U_23
_atom_site_aniso_U_13
_atom_site_aniso_U_12
F11 0.0465(17) 0.0521(19) 0.066(2) 0.0058(15) 0.0262(15) -0.0124(14)
F5 0.0504(18) 0.0313(16) 0.075(2) -0.0077(14) 0.0303(16) -0.0034(13)
F2 0.0466(18) 0.0353(17) 0.077(2) 0.0074(15) 0.0183(16) -0.0073(13)
F20 0.058(2) 0.0470(19) 0.070(2) -0.0010(16) 0.0332(17) -0.0016(15)
F6 0.055(2) 0.045(2) 0.071(2) -0.0072(16) 0.0171(17) -0.0020(15)
F1 0.0445(17) 0.0364(16) 0.081(2) -0.0079(15) 0.0281(16) -0.0010(13)
F16 0.0527(19) 0.0419(18) 0.079(2) 0.0082(16) 0.0289(17) 0.0053(14)
F4 0.0455(17) 0.056(2) 0.068(2) -0.0034(16) 0.0283(15) 0.0040(14)
F3 0.0418(17) 0.059(2) 0.073(2) 0.0123(16) 0.0281(15) -0.0097(14)
F15 0.063(2) 0.0437(18) 0.070(2) -0.0011(15) 0.0341(17) -0.0123(15)
F10 0.070(2) 0.0352(18) 0.082(2) -0.0016(17) 0.0220(19) -0.0001(16)
F12 0.071(2) 0.083(3) 0.064(2) -0.0119(19) 0.0319(19) -0.012(2)
F19 0.056(2) 0.072(2) 0.095(3) -0.030(2) 0.0415(19) -0.0089(17)
O1 0.059(2) 0.035(2) 0.062(2) -0.0004(17) 0.0318(19) 0.0052(17)
F7 0.058(2) 0.084(3) 0.072(2) 0.004(2) 0.0088(19) 0.0019(19)
F17 0.070(2) 0.048(2) 0.127(3) 0.014(2) 0.029(2) 0.0235(18)
O2 0.063(3) 0.0274(19) 0.080(3) 0.0098(18) 0.034(2) 0.0045(17)
F13 0.090(3) 0.083(3) 0.088(3) -0.039(2) 0.029(2) -0.038(2)
F18 0.057(2) 0.056(2) 0.139(4) -0.025(2) 0.038(2) 0.0125(17)
F8 0.074(3) 0.068(2) 0.098(3) 0.028(2) 0.004(2) -0.005(2)
N2 0.043(2) 0.024(2) 0.050(3) 0.0003(17) 0.0256(19) 0.0059(17)
F14 0.087(3) 0.076(3) 0.099(3) -0.022(2) 0.046(2) -0.048(2)
F9 0.080(3) 0.035(2) 0.123(3) 0.016(2) 0.014(2) -0.0002(17)
N3 0.045(2) 0.0199(19) 0.061(3) 0.0047(18) 0.029(2) 0.0050(16)
N1 0.051(3) 0.023(2) 0.063(3) 0.0026(19) 0.034(2) 0.0015(18)
O3 0.078(3) 0.069(3) 0.068(3) 0.026(2) 0.040(2) 0.022(2)
C6 0.040(3) 0.025(2) 0.049(3) -0.002(2) 0.022(2) 0.004(2)
C5 0.051(3) 0.016(2) 0.059(3) 0.004(2) 0.027(3) 0.007(2)
C3 0.050(3) 0.024(2) 0.066(4) 0.011(2) 0.035(3) 0.009(2)
C14 0.038(3) 0.022(2) 0.056(3) 0.003(2) 0.024(2) 0.0026(19)
C15 0.038(3) 0.024(2) 0.061(3) 0.003(2) 0.025(2) 0.001(2)
C12 0.036(3) 0.024(2) 0.052(3) 0.001(2) 0.013(2) 0.0013(19)
C19 0.046(3) 0.022(2) 0.051(3) 0.000(2) 0.026(3) 0.001(2)
C2 0.037(3) 0.027(3) 0.057(3) 0.008(2) 0.016(3) 0.007(2)
C4 0.045(3) 0.021(2) 0.062(3) 0.003(2) 0.023(3) 0.004(2)
C11 0.040(3) 0.024(2) 0.054(3) 0.007(2) 0.024(2) 0.005(2)
C13 0.056(3) 0.022(2) 0.050(3) -0.004(2) 0.023(3) 0.004(2)
C7 0.038(3) 0.026(2) 0.054(3) 0.004(2) 0.015(2) 0.007(2)
C8 0.045(3) 0.017(2) 0.063(3) 0.001(2) 0.025(3) -0.0012(19)
C23 0.053(3) 0.022(2) 0.058(3) -0.002(2) 0.029(3) 0.001(2)
C10 0.045(3) 0.025(2) 0.053(3) 0.006(2) 0.026(3) 0.002(2)
C20 0.041(3) 0.032(3) 0.062(4) 0.003(2) 0.031(3) -0.001(2)
C18 0.050(3) 0.027(3) 0.051(3) -0.002(2) 0.026(3) 0.009(2)
C25 0.046(3) 0.028(3) 0.057(3) 0.002(2) 0.027(2) 0.006(2)
C21 0.038(3) 0.032(3) 0.058(3) 0.007(2) 0.024(3) 0.001(2)
C58 0.040(3) 0.035(3) 0.059(3) 0.001(2) 0.022(3) 0.001(2)
C32 0.037(3) 0.022(2) 0.057(3) 0.000(2) 0.018(2) 0.0035(19)
C9 0.041(3) 0.021(2) 0.059(3) 0.004(2) 0.017(2) 0.001(2)
C39 0.039(3) 0.026(2) 0.062(3) 0.004(2) 0.027(2) -0.003(2)
C16 0.053(3) 0.036(3) 0.058(3) -0.001(3) 0.022(3) 0.004(2)
C22 0.053(3) 0.022(2) 0.062(3) 0.005(2) 0.034(3) 0.007(2)
C53 0.044(3) 0.043(3) 0.066(4) 0.003(3) 0.027(3) -0.001(2)
C17 0.056(3) 0.030(3) 0.060(4) -0.007(2) 0.023(3) 0.003(2)
C37 0.039(3) 0.028(3) 0.054(3) -0.002(2) 0.020(2) 0.004(2)
C33 0.039(3) 0.028(3) 0.056(3) -0.001(2) 0.024(2) 0.003(2)
C34 0.043(3) 0.026(3) 0.061(3) -0.003(2) 0.018(3) 0.008(2)
C63 0.050(3) 0.036(3) 0.057(3) 0.001(3) 0.025(3) -0.006(2)
C52 0.039(3) 0.036(3) 0.070(4) 0.002(3) 0.027(3) -0.004(2)
C29 0.052(3) 0.023(2) 0.072(4) 0.010(2) 0.034(3) 0.009(2)
C28 0.044(3) 0.032(3) 0.057(3) 0.000(2) 0.022(3) 0.005(2)
C35 0.052(3) 0.025(3) 0.055(3) 0.001(2) 0.016(3) -0.001(2)
C30 0.046(3) 0.029(3) 0.063(3) 0.005(2) 0.029(3) 0.002(2)
C50 0.038(3) 0.038(3) 0.055(3) 0.002(2) 0.022(2) 0.002(2)
C48 0.040(3) 0.032(3) 0.061(3) 0.007(2) 0.014(3) -0.008(2)
C46 0.035(3) 0.030(3) 0.057(3) 0.006(2) 0.017(2) -0.001(2)
C36 0.049(3) 0.030(3) 0.061(3) -0.005(2) 0.029(3) -0.003(2)
C59 0.040(3) 0.041(3) 0.068(4) 0.001(3) 0.026(3) -0.002(2)
C47 0.035(3) 0.032(3) 0.057(3) -0.004(2) 0.014(2) 0.003(2)
C64 0.037(3) 0.042(3) 0.058(3) -0.005(3) 0.021(3) -0.004(2)
C69 0.044(3) 0.044(3) 0.067(4) -0.005(3) 0.024(3) -0.003(2)
C49 0.031(3) 0.041(3) 0.059(3) 0.008(2) 0.019(2) -0.004(2)
C57 0.045(3) 0.042(3) 0.076(4) 0.005(3) 0.026(3) -0.002(3)
C65 0.041(3) 0.038(3) 0.066(4) -0.001(3) 0.020(3) 0.000(2)
C26 0.073(4) 0.025(3) 0.070(4) 0.009(2) 0.043(3) 0.004(2)
C51 0.040(3) 0.035(3) 0.066(4) -0.002(3) 0.020(3) 0.000(2)
C27 0.074(4) 0.032(3) 0.068(4) 0.005(3) 0.046(3) 0.007(3)
C54 0.039(3) 0.067(4) 0.055(4) 0.001(3) 0.012(3) -0.009(3)
C62 0.056(4) 0.039(3) 0.082(4) -0.010(3) 0.037(3) -0.020(3)
C60 0.050(3) 0.047(3) 0.055(4) -0.005(3) 0.022(3) -0.003(3)
C40 0.047(3) 0.033(3) 0.059(3) 0.010(2) 0.025(3) 0.007(2)
C1 0.039(3) 0.044(3) 0.067(4) 0.012(3) 0.019(3) 0.003(2)
C24 0.040(3) 0.045(3) 0.073(4) 0.007(3) 0.028(3) 0.000(2)
C68 0.046(3) 0.049(4) 0.072(4) -0.015(3) 0.030(3) -0.003(3)
C44 0.055(3) 0.037(3) 0.074(4) 0.011(3) 0.033(3) 0.014(3)
C42 0.057(4) 0.046(3) 0.059(4) 0.011(3) 0.025(3) 0.003(3)
C31 0.070(4) 0.050(4) 0.069(4) 0.004(3) 0.037(3) 0.014(3)
C55 0.048(4) 0.057(4) 0.071(4) 0.026(4) 0.012(3) -0.005(3)
C66 0.045(3) 0.043(3) 0.089(5) -0.005(3) 0.017(3) 0.008(3)
C56 0.048(3) 0.049(4) 0.070(4) 0.015(3) 0.013(3) 0.000(3)
C43 0.066(4) 0.046(3) 0.072(4) 0.024(3) 0.031(3) 0.019(3)
C61 0.065(4) 0.043(3) 0.079(5) -0.013(3) 0.029(3) -0.008(3)
C41 0.056(3) 0.041(3) 0.065(4) 0.006(3) 0.031(3) 0.009(3)
C67 0.045(3) 0.049(4) 0.101(5) -0.019(4) 0.034(3) 0.005(3)
C38 0.113(6) 0.033(3) 0.119(6) 0.012(4) 0.056(5) 0.023(4)
B02O 0.040(3) 0.030(3) 0.055(4) -0.002(3) 0.021(3) -0.004(2)
C45 0.111(7) 0.105(6) 0.097(6) 0.036(5) 0.066(5) 0.039(5)
Cl1 0.0932(15) 0.1267(18) 0.0923(14) 0.0138(13) 0.0441(12) 0.0408(13)
C70 0.055(6) 0.116(9) 0.085(7) 0.000 0.015(5) 0.000
C78 0.158(15) 0.093(12) 0.205(15) -0.038(12) 0.046(12) -0.016(11)
C79 0.264(18) 0.22(2) 0.225(18) -0.006(15) 0.043(15) 0.032(15)
C80 0.261(17) 0.29(2) 0.29(2) 0.025(17) -0.006(15) 0.006(16)
C81 0.30(2) 0.30(2) 0.31(2) 0.008(17) 0.013(16) 0.003(15)
C82 0.31(2) 0.29(2) 0.31(2) 0.003(17) 0.005(16) 0.002(17)
C83 0.28(2) 0.26(2) 0.25(2) 0.008(17) 0.041(18) -0.007(17)
C76 0.285(17) 0.330(19) 0.38(2) -0.003(15) -0.019(15) 0.003(13)
C75 0.298(15) 0.193(12) 0.289(15) -0.016(12) -0.045(13) -0.061(11)
C74 0.333(19) 0.317(13) 0.224(14) 0.037(12) 0.025(14) -0.037(14)
C73 0.195(14) 0.312(14) 0.244(15) 0.001(11) 0.035(12) 0.040(13)
C72 0.138(10) 0.259(13) 0.231(13) 0.061(10) 0.051(10) 0.037(10)
C77 0.409(19) 0.34(2) 0.35(2) -0.041(16) 0.082(17) -0.003(16)
Cl2 0.292(11) 0.120(5) 0.277(10) -0.068(6) 0.184(9) -0.075(6)
Cl3 0.197(7) 0.140(5) 0.182(6) -0.055(5) 0.064(5) -0.043(5)
C71 0.137(14) 0.113(12) 0.110(11) 0.070(10) 0.021(10) -0.006(10)

loop_
_atom_type_symbol
_atom_type_description
_atom_type_scat_dispersion_real
_atom_type_scat_dispersion_imag
_atom_type_scat_source
C C 0.0033 0.0016 'International Tables Vol C Tables 4.2.6.8 and 6.1.1.4'
H H 0.0000 0.0000 'International Tables Vol C Tables 4.2.6.8 and 6.1.1.4'
B B 0.0013 0.0007 'International Tables Vol C Tables 4.2.6.8 and 6.1.1.4'
Cl Cl 0.1484 0.1585 'International Tables Vol C Tables 4.2.6.8 and 6.1.1.4'
F F 0.0171 0.0103 'International Tables Vol C Tables 4.2.6.8 and 6.1.1.4'
N N 0.0061 0.0033 'International Tables Vol C Tables 4.2.6.8 and 6.1.1.4'
O O 0.0106 0.0060 'International Tables Vol C Tables 4.2.6.8 and 6.1.1.4'

loop_
_citation_id
_citation_doi
_citation_year
1 10.26434/chemrxiv-2022-jqvv2 2022

loop_
_geom_angle_atom_site_label_1
_geom_angle_atom_site_label_2
_geom_angle_atom_site_label_3
_geom_angle
_geom_angle_site_symmetry_1
_geom_angle_site_symmetry_3
_geom_angle_publ_flag
C28 O1 C31 118.7(4) . . ?
C35 O2 C38 116.8(5) . . ?
C6 N2 C11 111.0(4) . . ?
C32 N2 C6 116.0(4) . . ?
C32 N2 C11 119.9(4) . . ?
C14 N3 C19 112.2(4) . . ?
C39 N3 C14 118.3(4) . . ?
C39 N3 C19 117.5(4) . . ?
C3 N1 C22 114.3(4) . 7_655 ?
C25 N1 C3 124.0(4) . . ?
C25 N1 C22 121.7(4) . 7_655 ?
C42 O3 C45 118.1(5) . . ?
C5 C6 N2 121.0(4) . . ?
C5 C6 C7 121.0(5) . . ?
C7 C6 N2 118.0(5) . . ?
C6 C5 C4 119.2(5) . . ?
C6 C5 C8 123.0(5) . . ?
C4 C5 C8 117.8(5) . . ?
C2 C3 N1 119.3(5) . . ?
C2 C3 C4 122.6(5) . . ?
C4 C3 N1 118.0(5) . . ?
C15 C14 N3 118.0(5) . . ?
C15 C14 C13 121.3(4) . . ?
C13 C14 N3 120.7(4) . . ?
C14 C15 H15 119.4 . . ?
C14 C15 C10 121.3(5) . . ?
C10 C15 H15 119.4 . . ?
C11 C12 H12 120.0 . . ?
C11 C12 C13 120.0(5) . . ?
C13 C12 H12 120.0 . . ?
C20 C19 N3 118.9(5) . . ?
C20 C19 C18 121.2(4) . . ?
C18 C19 N3 119.8(5) . . ?
C3 C2 C7 117.5(5) . . ?
C3 C2 C1 122.8(5) . . ?
C7 C2 C1 119.7(5) . . ?
C5 C4 H4 120.4 . . ?
C3 C4 C5 119.2(5) . . ?
C3 C4 H4 120.4 . . ?
C12 C11 N2 117.8(5) . . ?
C12 C11 C10 121.9(4) . . ?
C10 C11 N2 120.3(4) . . ?
C14 C13 C12 117.9(4) . . ?
C14 C13 C16 123.5(5) . . ?
C12 C13 C16 118.5(5) . . ?
C6 C7 H7 119.8 . . ?
C2 C7 C6 120.3(5) . . ?
C2 C7 H7 119.8 . . ?
C5 C8 H8 117.4 . . ?
C9 C8 C5 125.2(5) . . ?
C9 C8 H8 117.4 . . ?
C18 C23 H23 121.0 . . ?
C22 C23 H23 121.0 . . ?
C22 C23 C18 118.1(5) . . ?
C15 C10 C9 119.5(5) . . ?
C11 C10 C15 117.4(5) . . ?
C11 C10 C9 123.1(4) . . ?
C19 C20 H20 118.7 . . ?
C19 C20 C21 122.6(5) . . ?
C21 C20 H20 118.7 . . ?
C19 C18 C23 118.2(5) . . ?
C19 C18 C17 124.1(4) . . ?
C23 C18 C17 117.7(5) . . ?
N1 C25 C30 121.5(5) . . ?
N1 C25 C26 119.8(4) . . ?
C30 C25 C26 118.7(4) . . ?
C20 C21 C24 120.9(5) . . ?
C22 C21 C20 115.7(5) . . ?
C22 C21 C24 123.4(5) . . ?
C63 C58 B02O 118.9(5) . . ?
C59 C58 C63 113.1(5) . . ?
C59 C58 B02O 127.9(5) . . ?
C37 C32 N2 122.2(4) . . ?
C33 C32 N2 119.6(4) . . ?
C33 C32 C37 118.1(4) . . ?
C8 C9 C10 127.4(5) . . ?
C8 C9 H9 116.3 . . ?
C10 C9 H9 116.3 . . ?
C40 C39 N3 120.1(5) . . ?
C44 C39 N3 121.7(4) . . ?
C44 C39 C40 118.1(5) . . ?
C13 C16 H16 116.6 . . ?
C17 C16 C13 126.8(6) . . ?
C17 C16 H16 116.6 . . ?
C23 C22 N1 117.8(5) . 7_655 ?
C23 C22 C21 124.0(4) . . ?
C21 C22 N1 118.2(5) . 7_655 ?
F6 C53 C52 119.4(5) . . ?
F6 C53 C54 116.3(5) . . ?
C54 C53 C52 124.3(5) . . ?
C18 C17 H17 117.3 . . ?
C16 C17 C18 125.4(5) . . ?
C16 C17 H17 117.3 . . ?
C32 C37 H37 119.5 . . ?
C36 C37 C32 121.0(4) . . ?
C36 C37 H37 119.5 . . ?
C32 C33 H33 119.3 . . ?
C32 C33 C34 121.5(5) . . ?
C34 C33 H33 119.3 . . ?
C33 C34 H34 120.2 . . ?
C35 C34 C33 119.6(4) . . ?
C35 C34 H34 120.2 . . ?
F15 C63 C58 119.8(5) . . ?
F15 C63 C62 116.9(5) . . ?
C62 C63 C58 123.3(5) . . ?
C53 C52 C57 112.9(5) . . ?
C53 C52 B02O 120.0(5) . . ?
C57 C52 B02O 126.6(5) . . ?
C28 C29 H29 119.2 . . ?
C30 C29 H29 119.2 . . ?
C30 C29 C28 121.6(5) . . ?
O1 C28 C29 116.7(4) . . ?
O1 C28 C27 123.7(5) . . ?
C29 C28 C27 119.6(5) . . ?
O2 C35 C34 123.8(5) . . ?
O2 C35 C36 116.3(5) . . ?
C36 C35 C34 119.9(5) . . ?
C25 C30 H30 120.1 . . ?
C29 C30 C25 119.9(5) . . ?
C29 C30 H30 120.1 . . ?
F4 C50 C51 119.5(5) . . ?
C49 C50 F4 120.5(4) . . ?
C49 C50 C51 120.0(5) . . ?
F2 C48 C47 119.4(5) . . ?
F2 C48 C49 121.5(4) . . ?
C49 C48 C47 119.2(5) . . ?
C47 C46 C51 112.7(4) . . ?
C47 C46 B02O 127.4(4) . . ?
C51 C46 B02O 119.9(4) . . ?
C37 C36 H36 120.0 . . ?
C35 C36 C37 120.0(5) . . ?
C35 C36 H36 120.0 . . ?
F11 C59 C58 121.1(5) . . ?
F11 C59 C60 113.9(5) . . ?
C58 C59 C60 125.0(5) . . ?
F1 C47 C48 114.0(4) . . ?
F1 C47 C46 121.3(4) . . ?
C46 C47 C48 124.6(5) . . ?
C69 C64 B02O 127.3(5) . . ?
C65 C64 C69 112.7(5) . . ?
C65 C64 B02O 119.9(5) . . ?
F20 C69 C64 121.5(5) . . ?
F20 C69 C68 114.3(5) . . ?
C64 C69 C68 124.2(6) . . ?
F3 C49 C50 121.0(5) . . ?
F3 C49 C48 120.1(5) . . ?
C50 C49 C48 118.9(4) . . ?
F10 C57 C52 120.7(5) . . ?
F10 C57 C56 116.0(5) . . ?
C56 C57 C52 123.4(6) . . ?
F16 C65 C64 119.6(5) . . ?
F16 C65 C66 114.3(5) . . ?
C64 C65 C66 126.2(6) . . ?
C25 C26 H26 119.5 . . ?
C27 C26 C25 120.9(5) . . ?
C27 C26 H26 119.5 . . ?
F5 C51 C50 116.0(4) . . ?
F5 C51 C46 119.5(4) . . ?
C50 C51 C46 124.4(5) . . ?
C28 C27 H27 120.4 . . ?
C26 C27 C28 119.3(5) . . ?
C26 C27 H27 120.4 . . ?
F7 C54 C53 119.5(6) . . ?
F7 C54 C55 121.1(6) . . ?
C55 C54 C53 119.4(6) . . ?
F14 C62 C63 119.2(5) . . ?
F14 C62 C61 119.5(6) . . ?
C61 C62 C63 121.3(5) . . ?
F12 C60 C59 121.0(5) . . ?
F12 C60 C61 119.3(5) . . ?
C61 C60 C59 119.7(5) . . ?
C39 C40 H40 119.4 . . ?
C39 C40 C41 121.2(5) . . ?
C41 C40 H40 119.4 . . ?
C2 C1 H1 117.3 . . ?
C24 C1 C2 125.5(6) 7_655 . ?
C24 C1 H1 117.3 7_655 . ?
C21 C24 H24 116.6 . . ?
C1 C24 C21 126.9(5) 7_655 . ?
C1 C24 H24 116.6 7_655 . ?
F19 C68 C69 120.6(6) . . ?
C67 C68 F19 119.9(5) . . ?
C67 C68 C69 119.5(6) . . ?
C39 C44 H44 119.6 . . ?
C39 C44 C43 120.8(5) . . ?
C43 C44 H44 119.6 . . ?
O3 C42 C41 124.8(5) . . ?
C43 C42 O3 116.2(5) . . ?
C43 C42 C41 119.0(5) . . ?
O1 C31 H31A 109.5 . . ?
O1 C31 H31B 109.5 . . ?
O1 C31 H31C 109.5 . . ?
H31A C31 H31B 109.5 . . ?
H31A C31 H31C 109.5 . . ?
H31B C31 H31C 109.5 . . ?
F8 C55 C54 119.3(6) . . ?
C56 C55 F8 121.6(6) . . ?
C56 C55 C54 119.2(6) . . ?
F17 C66 C65 122.0(6) . . ?
F17 C66 C67 120.9(5) . . ?
C65 C66 C67 117.1(6) . . ?
F9 C56 C57 119.0(6) . . ?
C55 C56 F9 120.2(5) . . ?
C55 C56 C57 120.7(6) . . ?
C44 C43 H43 119.2 . . ?
C42 C43 C44 121.5(5) . . ?
C42 C43 H43 119.2 . . ?
F13 C61 C62 120.6(5) . . ?
F13 C61 C60 121.9(6) . . ?
C62 C61 C60 117.5(6) . . ?
C40 C41 H41 120.4 . . ?
C42 C41 C40 119.3(5) . . ?
C42 C41 H41 120.4 . . ?
F18 C67 C66 118.6(6) . . ?
C68 C67 F18 121.1(6) . . ?
C68 C67 C66 120.3(5) . . ?
O2 C38 H38A 109.5 . . ?
O2 C38 H38B 109.5 . . ?
O2 C38 H38C 109.5 . . ?
H38A C38 H38B 109.5 . . ?
H38A C38 H38C 109.5 . . ?
H38B C38 H38C 109.5 . . ?
C58 B02O C46 112.7(4) . . ?
C52 B02O C58 114.8(4) . . ?
C52 B02O C46 101.2(4) . . ?
C64 B02O C58 102.3(4) . . ?
C64 B02O C52 114.0(4) . . ?
C64 B02O C46 112.5(4) . . ?
O3 C45 H45A 109.5 . . ?
O3 C45 H45B 109.5 . . ?
O3 C45 H45C 109.5 . . ?
H45A C45 H45B 109.5 . . ?
H45A C45 H45C 109.5 . . ?
H45B C45 H45C 109.5 . . ?
Cl1 C70 Cl1 118.5(7) . 2_656 ?
Cl1 C70 H70A 107.7 2_656 . ?
Cl1 C70 H70A 107.7 . . ?
Cl1 C70 H70B 107.7 . . ?
Cl1 C70 H70B 107.7 2_656 . ?
H70A C70 H70B 107.1 . . ?
H78A C78 H78B 109.5 . . ?
H78A C78 H78C 109.5 . . ?
H78B C78 H78C 109.5 . . ?
C79 C78 H78A 109.5 . . ?
C79 C78 H78B 109.5 . . ?
C79 C78 H78C 109.5 . . ?
C78 C79 H79A 111.1 . . ?
C78 C79 H79B 111.1 . . ?
C78 C79 C80 103.4(16) . . ?
H79A C79 H79B 109.0 . . ?
C80 C79 H79A 111.1 . . ?
C80 C79 H79B 111.1 . . ?
C79 C80 H80A 110.4 . . ?
C79 C80 H80B 110.4 . . ?
H80A C80 H80B 108.6 . . ?
C81 C80 C79 106.9(18) . . ?
C81 C80 H80A 110.4 . . ?
C81 C80 H80B 110.4 . . ?
C80 C81 H81A 109.6 . . ?
C80 C81 H81B 109.6 . . ?
C80 C81 C82 110.4(16) . . ?
H81A C81 H81B 108.1 . . ?
C82 C81 H81A 109.6 . . ?
C82 C81 H81B 109.6 . . ?
C81 C82 H82A 109.1 . . ?
C81 C82 H82B 109.1 . . ?
H82A C82 H82B 107.9 . . ?
C83 C82 C81 112.3(17) . . ?
C83 C82 H82A 109.1 . . ?
C83 C82 H82B 109.1 . . ?
C82 C83 H83A 109.5 . . ?
C82 C83 H83B 109.5 . . ?
C82 C83 H83C 109.5 . . ?
H83A C83 H83B 109.5 . . ?
H83A C83 H83C 109.5 . . ?
H83B C83 H83C 109.5 . . ?
H76A C76 H76B 108.4 . . ?
C75 C76 H76A 110.1 . . ?
C75 C76 H76B 110.1 . . ?
C75 C76 C77 108.2(13) . . ?
C77 C76 H76A 110.1 . . ?
C77 C76 H76B 110.1 . . ?
C76 C75 H75A 109.0 . . ?
C76 C75 H75B 109.0 . . ?
C76 C75 C74 112.8(13) . . ?
H75A C75 H75B 107.8 . . ?
C74 C75 H75A 109.0 . . ?
C74 C75 H75B 109.0 . . ?
C75 C74 H74A 111.0 . . ?
C75 C74 H74B 111.0 . . ?
C75 C74 C73 103.9(13) . . ?
H74A C74 H74B 109.0 . . ?
C73 C74 H74A 111.0 . . ?
C73 C74 H74B 111.0 . . ?
C74 C73 H73A 110.5 . . ?
C74 C73 H73B 110.5 . . ?
H73A C73 H73B 108.6 . . ?
C72 C73 C74 106.4(13) . . ?
C72 C73 H73A 110.5 . . ?
C72 C73 H73B 110.5 . . ?
C73 C72 H72A 109.5 . . ?
C73 C72 H72B 109.5 . . ?
C73 C72 H72C 109.5 . . ?
H72A C72 H72B 109.5 . . ?
H72A C72 H72C 109.5 . . ?
H72B C72 H72C 109.5 . . ?
C76 C77 H77A 109.5 . . ?
C76 C77 H77B 109.5 . . ?
C76 C77 H77C 109.5 . . ?
H77A C77 H77B 109.5 . . ?
H77A C77 H77C 109.5 . . ?
H77B C77 H77C 109.5 . . ?
Cl2 C71 H71A 109.9 . . ?
Cl2 C71 H71B 109.9 . . ?
Cl3 C71 Cl2 109.1(8) . . ?
Cl3 C71 H71A 109.9 . . ?
Cl3 C71 H71B 109.9 . . ?
H71A C71 H71B 108.3 . . ?

loop_
_geom_bond_atom_site_label_1
_geom_bond_atom_site_label_2
_geom_bond_distance
_geom_bond_site_symmetry_2
_geom_bond_publ_flag
F11 C59 1.354(6) . ?
F5 C51 1.356(6) . ?
F2 C48 1.349(6) . ?
F20 C69 1.355(7) . ?
F6 C53 1.339(6) . ?
F1 C47 1.359(6) . ?
F16 C65 1.356(6) . ?
F4 C50 1.363(6) . ?
F3 C49 1.339(5) . ?
F15 C63 1.350(6) . ?
F10 C57 1.364(7) . ?
F12 C60 1.345(6) . ?
F19 C68 1.350(6) . ?
O1 C28 1.313(6) . ?
O1 C31 1.439(6) . ?
F7 C54 1.347(7) . ?
F17 C66 1.327(7) . ?
O2 C35 1.380(6) . ?
O2 C38 1.415(7) . ?
F13 C61 1.330(7) . ?
F18 C67 1.361(6) . ?
F8 C55 1.342(7) . ?
N2 C6 1.430(6) . ?
N2 C11 1.465(6) . ?
N2 C32 1.419(6) . ?
F14 C62 1.357(6) . ?
F9 C56 1.346(7) . ?
N3 C14 1.440(6) . ?
N3 C19 1.446(6) . ?
N3 C39 1.415(6) . ?
N1 C3 1.439(6) . ?
N1 C25 1.357(6) . ?
N1 C22 1.442(6) 7_655 ?
O3 C42 1.368(6) . ?
O3 C45 1.399(8) . ?
C6 C5 1.377(8) . ?
C6 C7 1.401(7) . ?
C5 C4 1.401(7) . ?
C5 C8 1.480(7) . ?
C3 C2 1.386(8) . ?
C3 C4 1.387(7) . ?
C14 C15 1.363(7) . ?
C14 C13 1.385(7) . ?
C15 H15 0.9300 . ?
C15 C10 1.406(6) . ?
C12 H12 0.9300 . ?
C12 C11 1.378(7) . ?
C12 C13 1.411(7) . ?
C19 C20 1.362(7) . ?
C19 C18 1.391(7) . ?
C2 C7 1.400(7) . ?
C2 C1 1.452(7) . ?
C4 H4 0.9300 . ?
C11 C10 1.381(7) . ?
C13 C16 1.445(7) . ?
C7 H7 0.9300 . ?
C8 H8 0.9300 . ?
C8 C9 1.338(7) . ?
C23 H23 0.9300 . ?
C23 C18 1.423(7) . ?
C23 C22 1.386(8) . ?
C10 C9 1.461(7) . ?
C20 H20 0.9300 . ?
C20 C21 1.393(7) . ?
C18 C17 1.472(8) . ?
C25 C30 1.409(7) . ?
C25 C26 1.424(7) . ?
C21 C22 1.389(8) . ?
C21 C24 1.439(8) . ?
C58 C63 1.390(7) . ?
C58 C59 1.377(8) . ?
C58 B02O 1.658(8) . ?
C32 C37 1.393(7) . ?
C32 C33 1.387(6) . ?
C9 H9 0.9300 . ?
C39 C40 1.384(7) . ?
C39 C44 1.378(7) . ?
C16 H16 0.9300 . ?
C16 C17 1.350(7) . ?
C53 C52 1.385(8) . ?
C53 C54 1.385(8) . ?
C17 H17 0.9300 . ?
C37 H37 0.9300 . ?
C37 C36 1.390(7) . ?
C33 H33 0.9300 . ?
C33 C34 1.391(7) . ?
C34 H34 0.9300 . ?
C34 C35 1.385(7) . ?
C63 C62 1.380(8) . ?
C52 C57 1.405(8) . ?
C52 B02O 1.643(9) . ?
C29 H29 0.9300 . ?
C29 C28 1.395(7) . ?
C29 C30 1.347(7) . ?
C28 C27 1.410(7) . ?
C35 C36 1.384(7) . ?
C30 H30 0.9300 . ?
C50 C49 1.360(7) . ?
C50 C51 1.380(7) . ?
C48 C47 1.392(7) . ?
C48 C49 1.364(7) . ?
C46 C47 1.383(7) . ?
C46 C51 1.383(7) . ?
C46 B02O 1.661(7) . ?
C36 H36 0.9300 . ?
C59 C60 1.380(8) . ?
C64 C69 1.385(7) . ?
C64 C65 1.374(8) . ?
C64 B02O 1.638(8) . ?
C69 C68 1.396(8) . ?
C57 C56 1.395(8) . ?
C65 C66 1.386(8) . ?
C26 H26 0.9300 . ?
C26 C27 1.360(7) . ?
C27 H27 0.9300 . ?
C54 C55 1.384(9) . ?
C62 C61 1.367(9) . ?
C60 C61 1.375(8) . ?
C40 H40 0.9300 . ?
C40 C41 1.404(7) . ?
C1 H1 0.9300 . ?
C1 C24 1.353(7) 7_655 ?
C24 H24 0.9300 . ?
C68 C67 1.341(9) . ?
C44 H44 0.9300 . ?
C44 C43 1.382(8) . ?
C42 C43 1.365(8) . ?
C42 C41 1.389(8) . ?
C31 H31A 0.9600 . ?
C31 H31B 0.9600 . ?
C31 H31C 0.9600 . ?
C55 C56 1.329(9) . ?
C66 C67 1.395(9) . ?
C43 H43 0.9300 . ?
C41 H41 0.9300 . ?
C38 H38A 0.9600 . ?
C38 H38B 0.9600 . ?
C38 H38C 0.9600 . ?
C45 H45A 0.9600 . ?
C45 H45B 0.9600 . ?
C45 H45C 0.9600 . ?
Cl1 C70 1.714(7) . ?
C70 H70A 0.9700 . ?
C70 H70B 0.9700 . ?
C78 H78A 0.9600 . ?
C78 H78B 0.9600 . ?
C78 H78C 0.9600 . ?
C78 C79 1.552(10) . ?
C79 H79A 0.9700 . ?
C79 H79B 0.9700 . ?
C79 C80 1.565(10) . ?
C80 H80A 0.9700 . ?
C80 H80B 0.9700 . ?
C80 C81 1.552(10) . ?
C81 H81A 0.9700 . ?
C81 H81B 0.9700 . ?
C81 C82 1.561(10) . ?
C82 H82A 0.9700 . ?
C82 H82B 0.9700 . ?
C82 C83 1.555(10) . ?
C83 H83A 0.9600 . ?
C83 H83B 0.9600 . ?
C83 H83C 0.9600 . ?
C76 H76A 0.9700 . ?
C76 H76B 0.9700 . ?
C76 C75 1.545(10) . ?
C76 C77 1.568(10) . ?
C75 H75A 0.9700 . ?
C75 H75B 0.9700 . ?
C75 C74 1.563(9) . ?
C74 H74A 0.9700 . ?
C74 H74B 0.9700 . ?
C74 C73 1.67(2) . ?
C73 H73A 0.9700 . ?
C73 H73B 0.9700 . ?
C73 C72 1.547(9) . ?
C72 H72A 0.9600 . ?
C72 H72B 0.9600 . ?
C72 H72C 0.9600 . ?
C77 H77A 0.9600 . ?
C77 H77B 0.9600 . ?
C77 H77C 0.9600 . ?
Cl2 C71 1.721(9) . ?
Cl3 C71 1.708(9) . ?
C71 H71A 0.9700 . ?
C71 H71B 0.9700 . ?

loop_
_geom_torsion_atom_site_label_1
_geom_torsion_atom_site_label_2
_geom_torsion_atom_site_label_3
_geom_torsion_atom_site_label_4
_geom_torsion
_geom_torsion_site_symmetry_1
_geom_torsion_site_symmetry_2
_geom_torsion_site_symmetry_3
_geom_torsion_site_symmetry_4
_geom_torsion_publ_flag
F11 C59 C60 F12 0.9(7) . . . . ?
F11 C59 C60 C61 -178.1(5) . . . . ?
F2 C48 C47 F1 -1.5(7) . . . . ?
F2 C48 C47 C46 179.7(5) . . . . ?
F2 C48 C49 F3 0.3(8) . . . . ?
F2 C48 C49 C50 178.3(5) . . . . ?
F20 C69 C68 F19 -0.4(8) . . . . ?
F20 C69 C68 C67 -179.0(5) . . . . ?
F6 C53 C52 C57 176.7(4) . . . . ?
F6 C53 C52 B02O 4.2(7) . . . . ?
F6 C53 C54 F7 3.0(7) . . . . ?
F6 C53 C54 C55 -177.7(5) . . . . ?
F16 C65 C66 F17 -2.9(8) . . . . ?
F16 C65 C66 C67 178.3(5) . . . . ?
F4 C50 C49 F3 -1.7(8) . . . . ?
F4 C50 C49 C48 -179.6(5) . . . . ?
F4 C50 C51 F5 0.8(8) . . . . ?
F4 C50 C51 C46 -177.3(5) . . . . ?
F15 C63 C62 F14 -2.0(8) . . . . ?
F15 C63 C62 C61 179.1(5) . . . . ?
F10 C57 C56 F9 0.1(8) . . . . ?
F10 C57 C56 C55 178.8(5) . . . . ?
F12 C60 C61 F13 0.4(9) . . . . ?
F12 C60 C61 C62 -178.6(5) . . . . ?
F19 C68 C67 F18 1.0(9) . . . . ?
F19 C68 C67 C66 -179.2(5) . . . . ?
O1 C28 C27 C26 178.9(6) . . . . ?
F7 C54 C55 F8 0.0(8) . . . . ?
F7 C54 C55 C56 179.4(5) . . . . ?
F17 C66 C67 F18 0.7(9) . . . . ?
F17 C66 C67 C68 -179.0(6) . . . . ?
O2 C35 C36 C37 178.2(5) . . . . ?
F8 C55 C56 F9 -2.5(9) . . . . ?
F8 C55 C56 C57 178.8(5) . . . . ?
N2 C6 C5 C4 175.4(4) . . . . ?
N2 C6 C5 C8 -7.9(7) . . . . ?
N2 C6 C7 C2 -179.8(4) . . . . ?
N2 C11 C10 C15 -175.2(4) . . . . ?
N2 C11 C10 C9 6.5(7) . . . . ?
N2 C32 C37 C36 177.2(5) . . . . ?
N2 C32 C33 C34 -177.1(5) . . . . ?
F14 C62 C61 F13 0.3(10) . . . . ?
F14 C62 C61 C60 179.3(6) . . . . ?
N3 C14 C15 C10 178.6(4) . . . . ?
N3 C14 C13 C12 -174.7(4) . . . . ?
N3 C14 C13 C16 6.9(7) . . . . ?
N3 C19 C20 C21 -179.2(4) . . . . ?
N3 C19 C18 C23 176.0(4) . . . . ?
N3 C19 C18 C17 -5.9(7) . . . . ?
N3 C39 C40 C41 -174.8(5) . . . . ?
N3 C39 C44 C43 174.8(5) . . . . ?
N1 C3 C2 C7 179.9(4) . . . . ?
N1 C3 C2 C1 -1.2(7) . . . . ?
N1 C3 C4 C5 175.8(4) . . . . ?
N1 C25 C30 C29 178.5(5) . . . . ?
N1 C25 C26 C27 -178.7(6) . . . . ?
O3 C42 C43 C44 -177.0(6) . . . . ?
O3 C42 C41 C40 177.2(6) . . . . ?
C6 N2 C11 C12 112.3(5) . . . . ?
C6 N2 C11 C10 -69.1(5) . . . . ?
C6 N2 C32 C37 147.6(5) . . . . ?
C6 N2 C32 C33 -36.2(7) . . . . ?
C6 C5 C4 C3 4.1(7) . . . . ?
C6 C5 C8 C9 -32.4(7) . . . . ?
C5 C6 C7 C2 -1.0(7) . . . . ?
C5 C8 C9 C10 1.0(8) . . . . ?
C3 N1 C25 C30 -3.3(8) . . . . ?
C3 N1 C25 C26 174.6(5) . . . . ?
C3 C2 C7 C6 4.6(7) . . . . ?
C3 C2 C1 C24 -36.1(8) . . . 7_655 ?
C14 N3 C19 C20 -111.7(5) . . . . ?
C14 N3 C19 C18 68.0(6) . . . . ?
C14 N3 C39 C40 -175.2(5) . . . . ?
C14 N3 C39 C44 8.7(7) . . . . ?
C14 C15 C10 C11 -3.2(7) . . . . ?
C14 C15 C10 C9 175.1(4) . . . . ?
C14 C13 C16 C17 32.2(8) . . . . ?
C15 C14 C13 C12 4.7(7) . . . . ?
C15 C14 C13 C16 -173.6(5) . . . . ?
C15 C10 C9 C8 -146.9(5) . . . . ?
C12 C11 C10 C15 3.3(7) . . . . ?
C12 C11 C10 C9 -174.9(4) . . . . ?
C12 C13 C16 C17 -146.1(6) . . . . ?
C19 N3 C14 C15 111.2(5) . . . . ?
C19 N3 C14 C13 -69.3(6) . . . . ?
C19 N3 C39 C40 -35.4(7) . . . . ?
C19 N3 C39 C44 148.5(5) . . . . ?
C19 C20 C21 C22 3.1(7) . . . . ?
C19 C20 C21 C24 -175.9(5) . . . . ?
C19 C18 C17 C16 -31.2(8) . . . . ?
C2 C3 C4 C5 -0.4(7) . . . . ?
C4 C5 C8 C9 144.3(5) . . . . ?
C4 C3 C2 C7 -3.9(7) . . . . ?
C4 C3 C2 C1 175.0(5) . . . . ?
C11 N2 C6 C5 70.4(5) . . . . ?
C11 N2 C6 C7 -110.8(5) . . . . ?
C11 N2 C32 C37 9.9(7) . . . . ?
C11 N2 C32 C33 -173.9(5) . . . . ?
C11 C12 C13 C14 -4.5(7) . . . . ?
C11 C12 C13 C16 173.9(5) . . . . ?
C11 C10 C9 C8 31.3(8) . . . . ?
C13 C14 C15 C10 -0.9(7) . . . . ?
C13 C12 C11 N2 179.1(4) . . . . ?
C13 C12 C11 C10 0.5(7) . . . . ?
C13 C16 C17 C18 -1.2(9) . . . . ?
C7 C6 C5 C4 -3.4(7) . . . . ?
C7 C6 C5 C8 173.3(4) . . . . ?
C7 C2 C1 C24 142.8(6) . . . 7_655 ?
C8 C5 C4 C3 -172.8(4) . . . . ?
C23 C18 C17 C16 146.9(5) . . . . ?
C20 C19 C18 C23 -4.4(7) . . . . ?
C20 C19 C18 C17 173.8(5) . . . . ?
C20 C21 C22 N1 177.2(4) . . . 7_655 ?
C20 C21 C22 C23 -4.2(7) . . . . ?
C20 C21 C24 C1 144.2(6) . . . 7_655 ?
C18 C19 C20 C21 1.1(7) . . . . ?
C18 C23 C22 N1 179.7(4) . . . 7_655 ?
C18 C23 C22 C21 1.0(7) . . . . ?
C25 N1 C3 C2 -111.7(6) . . . . ?
C25 N1 C3 C4 72.0(7) . . . . ?
C25 C26 C27 C28 1.2(10) . . . . ?
C58 C63 C62 F14 -179.6(5) . . . . ?
C58 C63 C62 C61 1.6(9) . . . . ?
C58 C59 C60 F12 -179.5(5) . . . . ?
C58 C59 C60 C61 1.5(9) . . . . ?
C32 N2 C6 C5 -70.9(6) . . . . ?
C32 N2 C6 C7 107.9(5) . . . . ?
C32 N2 C11 C12 -108.2(5) . . . . ?
C32 N2 C11 C10 70.5(6) . . . . ?
C32 C37 C36 C35 0.0(8) . . . . ?
C32 C33 C34 C35 -0.4(8) . . . . ?
C39 N3 C14 C15 -106.9(5) . . . . ?
C39 N3 C14 C13 72.6(6) . . . . ?
C39 N3 C19 C20 106.1(5) . . . . ?
C39 N3 C19 C18 -74.2(6) . . . . ?
C39 C40 C41 C42 0.8(9) . . . . ?
C39 C44 C43 C42 -1.0(10) . . . . ?
C22 N1 C3 C2 67.9(6) 7_655 . . . ?
C22 N1 C3 C4 -108.4(5) 7_655 . . . ?
C22 N1 C25 C30 177.1(5) 7_655 . . . ?
C22 N1 C25 C26 -4.9(8) 7_655 . . . ?
C22 C23 C18 C19 3.3(7) . . . . ?
C22 C23 C18 C17 -175.0(4) . . . . ?
C22 C21 C24 C1 -34.6(8) . . . 7_655 ?
C53 C52 C57 F10 -177.3(4) . . . . ?
C53 C52 C57 C56 2.0(8) . . . . ?
C53 C52 B02O C58 -170.2(4) . . . . ?
C53 C52 B02O C46 68.1(6) . . . . ?
C53 C52 B02O C64 -52.8(6) . . . . ?
C53 C54 C55 F8 -179.3(5) . . . . ?
C53 C54 C55 C56 0.1(9) . . . . ?
C37 C32 C33 C34 -0.7(8) . . . . ?
C33 C32 C37 C36 0.9(8) . . . . ?
C33 C34 C35 O2 -178.0(5) . . . . ?
C33 C34 C35 C36 1.3(8) . . . . ?
C34 C35 C36 C37 -1.2(8) . . . . ?
C63 C58 C59 F11 177.8(5) . . . . ?
C63 C58 C59 C60 -1.8(8) . . . . ?
C63 C58 B02O C52 52.4(6) . . . . ?
C63 C58 B02O C46 167.5(5) . . . . ?
C63 C58 B02O C64 -71.5(6) . . . . ?
C63 C62 C61 F13 179.2(6) . . . . ?
C63 C62 C61 C60 -1.9(9) . . . . ?
C52 C53 C54 F7 -177.7(5) . . . . ?
C52 C53 C54 C55 1.6(8) . . . . ?
C52 C57 C56 F9 -179.2(5) . . . . ?
C52 C57 C56 C55 -0.6(9) . . . . ?
C29 C28 C27 C26 -1.6(9) . . . . ?
C28 C29 C30 C25 -0.8(9) . . . . ?
C30 C25 C26 C27 -0.7(9) . . . . ?
C30 C29 C28 O1 -179.1(5) . . . . ?
C30 C29 C28 C27 1.4(9) . . . . ?
C59 C58 C63 F15 -177.2(5) . . . . ?
C59 C58 C63 C62 0.3(8) . . . . ?
C59 C58 B02O C52 -128.7(6) . . . . ?
C59 C58 B02O C46 -13.6(7) . . . . ?
C59 C58 B02O C64 107.4(6) . . . . ?
C59 C60 C61 F13 179.4(5) . . . . ?
C59 C60 C61 C62 0.4(9) . . . . ?
C47 C48 C49 F3 179.9(5) . . . . ?
C47 C48 C49 C50 -2.1(8) . . . . ?
C47 C46 C51 F5 178.3(5) . . . . ?
C47 C46 C51 C50 -3.6(8) . . . . ?
C47 C46 B02O C58 130.6(6) . . . . ?
C47 C46 B02O C52 -106.4(6) . . . . ?
C47 C46 B02O C64 15.6(8) . . . . ?
C64 C69 C68 F19 -178.6(5) . . . . ?
C64 C69 C68 C67 2.9(9) . . . . ?
C64 C65 C66 F17 177.8(5) . . . . ?
C64 C65 C66 C67 -1.1(9) . . . . ?
C69 C64 C65 F16 -176.4(5) . . . . ?
C69 C64 C65 C66 2.9(8) . . . . ?
C69 C64 B02O C58 107.0(6) . . . . ?
C69 C64 B02O C52 -17.4(8) . . . . ?
C69 C64 B02O C46 -131.8(6) . . . . ?
C69 C68 C67 F18 179.6(5) . . . . ?
C69 C68 C67 C66 -0.7(9) . . . . ?
C49 C50 C51 F5 -180.0(5) . . . . ?
C49 C50 C51 C46 1.9(9) . . . . ?
C49 C48 C47 F1 178.9(5) . . . . ?
C49 C48 C47 C46 0.1(9) . . . . ?
C57 C52 B02O C58 18.4(7) . . . . ?
C57 C52 B02O C46 -103.2(6) . . . . ?
C57 C52 B02O C64 135.8(5) . . . . ?
C65 C64 C69 F20 178.2(5) . . . . ?
C65 C64 C69 C68 -3.8(8) . . . . ?
C65 C64 B02O C58 -70.6(6) . . . . ?
C65 C64 B02O C52 165.0(5) . . . . ?
C65 C64 B02O C46 50.6(7) . . . . ?
C65 C66 C67 F18 179.6(5) . . . . ?
C65 C66 C67 C68 -0.2(9) . . . . ?
C26 C25 C30 C29 0.5(8) . . . . ?
C51 C50 C49 F3 179.1(5) . . . . ?
C51 C50 C49 C48 1.1(8) . . . . ?
C51 C46 C47 F1 -176.1(5) . . . . ?
C51 C46 C47 C48 2.6(8) . . . . ?
C51 C46 B02O C58 -51.8(7) . . . . ?
C51 C46 B02O C52 71.2(6) . . . . ?
C51 C46 B02O C64 -166.8(5) . . . . ?
C54 C53 C52 C57 -2.6(7) . . . . ?
C54 C53 C52 B02O -175.0(5) . . . . ?
C54 C55 C56 F9 178.1(5) . . . . ?
C54 C55 C56 C57 -0.5(9) . . . . ?
C40 C39 C44 C43 -1.3(9) . . . . ?
C1 C2 C7 C6 -174.3(4) . . . . ?
C24 C21 C22 N1 -3.9(7) . . . 7_655 ?
C24 C21 C22 C23 174.7(5) . . . . ?
C44 C39 C40 C41 1.4(8) . . . . ?
C31 O1 C28 C29 174.5(5) . . . . ?
C31 O1 C28 C27 -6.0(8) . . . . ?
C43 C42 C41 C40 -3.1(9) . . . . ?
C41 C42 C43 C44 3.2(10) . . . . ?
C38 O2 C35 C34 -3.9(8) . . . . ?
C38 O2 C35 C36 176.8(6) . . . . ?
B02O C58 C63 F15 1.8(7) . . . . ?
B02O C58 C63 C62 179.3(5) . . . . ?
B02O C58 C59 F11 -1.1(8) . . . . ?
B02O C58 C59 C60 179.2(5) . . . . ?
B02O C52 C57 F10 -5.4(8) . . . . ?
B02O C52 C57 C56 173.9(5) . . . . ?
B02O C46 C47 F1 1.7(8) . . . . ?
B02O C46 C47 C48 -179.6(5) . . . . ?
B02O C46 C51 F5 0.4(8) . . . . ?
B02O C46 C51 C50 178.4(5) . . . . ?
B02O C64 C69 F20 0.5(9) . . . . ?
B02O C64 C69 C68 178.5(5) . . . . ?
B02O C64 C65 F16 1.5(8) . . . . ?
B02O C64 C65 C66 -179.2(5) . . . . ?
C45 O3 C42 C43 177.2(7) . . . . ?
C45 O3 C42 C41 -3.0(10) . . . . ?
C78 C79 C80 C81 80(3) . . . . ?
C79 C80 C81 C82 128(4) . . . . ?
C80 C81 C82 C83 0(6) . . . . ?
C76 C75 C74 C73 -146.8(17) . . . . ?
C75 C74 C73 C72 138.1(16) . . . . ?
C77 C76 C75 C74 115(2) . . . . ?
